data_2242740
loop_
_publ_author_name
'Lorenz, Volker'
'Liebing, Phil'
'Hilfert, Liane'
'Busse, Sabine'
'Edelmann, Frank T.'

_publ_section_title
;
 Formation and structural characterization of a potassium
 amidinoguanidinate
;
_journal_coeditor_code ZL2742
_journal_issue 12
_journal_name_full 'Acta Crystallographica Section E'
_journal_page_first 1795
_journal_page_last 1799
_journal_paper_doi 10.1107/S2056989018015980
_journal_volume 74
_journal_year 2018
_chemical_formula_iupac '[K2 (C14 H32 N4)2 (C4 H10 O2)]'
_chemical_formula_moiety 'C32 H68 K2 N8 O2'
_chemical_formula_sum 'C32 H68 K2 N8 O2'
_chemical_formula_weight 675.14
_chemical_name_systematic
<i>catena</i>-Poly[[bis(\m-1-amidinato-<i>N</i>,<i>N</i>',<i>N</i>'',<i>N</i>'''-tetraisopropylguanidinato-\k^5^<i>N</i>^1^:<i>N</i>^1^,<i>N</i>^2^:<i>N</i>^2^,<i>N</i>^4^)dipotassium]-\m-1,2-dimethoxyethane-\k^2^<i>O</i>:<i>O</i>']
_space_group_crystal_system triclinic
_space_group_IT_number 2
_space_group_name_Hall '-P 1'
_space_group_name_H-M_alt 'P -1'
_symmetry_space_group_name_Hall '-P 1'
_symmetry_space_group_name_H-M 'P -1'
_atom_sites_solution_hydrogens geom
_atom_sites_solution_primary heavy
_atom_sites_solution_secondary difmap
_audit_creation_method SHELXL-2018/3
_cell_angle_alpha 71.605(4)
_cell_angle_beta 64.168(4)
_cell_angle_gamma 63.516(4)
_cell_formula_units_Z 1
_cell_length_a 10.3207(6)
_cell_length_b 10.5311(6)
_cell_length_c 11.6703(7)
_cell_measurement_reflns_used 12337
_cell_measurement_temperature 153(2)
_cell_measurement_theta_max 29.175
_cell_measurement_theta_min 1.961
_cell_volume 1010.23(11)
_computing_cell_refinement
;
X-Area (Stoe & Cie, 2002)
;
_computing_data_collection
;
X-Area (Stoe & Cie, 2002)
;
_computing_data_reduction
;
X-Area and X-Red (Stoe & Cie, 2002)
;
_computing_molecular_graphics
;
DIAMOND (Brandenburg, 1999)
;
_computing_publication_material
;
publCIF (Westrip, 2010)
;
_computing_structure_refinement
;
<i>SHELXL2018/3</i> (Sheldrick, 2015)
;
_computing_structure_solution
;
SIR-97 (Altomare <i>et al.</i>,  1999)
;
_diffrn_ambient_temperature 153(2)
_diffrn_detector_area_resol_mean 6.67
_diffrn_measured_fraction_theta_full 0.993
_diffrn_measured_fraction_theta_max 0.993
_diffrn_measurement_device_type 'STOE IPDS 2T'
_diffrn_measurement_method 'area detector'
_diffrn_radiation_type MoK\a
_diffrn_radiation_wavelength 0.71073
_diffrn_reflns_av_R_equivalents 0.1042
_diffrn_reflns_av_unetI/netI 0.0721
_diffrn_reflns_limit_h_max 12
_diffrn_reflns_limit_h_min -12
_diffrn_reflns_limit_k_max 12
_diffrn_reflns_limit_k_min -12
_diffrn_reflns_limit_l_max 14
_diffrn_reflns_limit_l_min -14
_diffrn_reflns_number 9148
_diffrn_reflns_theta_full 25.242
_diffrn_reflns_theta_max 25.998
_diffrn_reflns_theta_min 2.351
_diffrn_source 'fine-focus sealed tube'
_exptl_absorpt_coefficient_mu 0.270
_exptl_absorpt_correction_type none
_exptl_crystal_colour colorless
_exptl_crystal_density_diffrn 1.110
_exptl_crystal_description plate
_exptl_crystal_F_000 370
_exptl_crystal_size_max 0.460
_exptl_crystal_size_mid 0.370
_exptl_crystal_size_min 0.160
_refine_diff_density_max 0.406
_refine_diff_density_min -0.682
_refine_ls_extinction_method none
_refine_ls_goodness_of_fit_ref 1.032
_refine_ls_hydrogen_treatment constr
_refine_ls_matrix_type full
_refine_ls_number_parameters 208
_refine_ls_number_reflns 3941
_refine_ls_number_restraints 0
_refine_ls_restrained_S_all 1.032
_refine_ls_R_factor_all 0.0602
_refine_ls_R_factor_gt 0.0513
_refine_ls_shift/su_max 0.001
_refine_ls_shift/su_mean 0.000
_refine_ls_structure_factor_coef Fsqd
_refine_ls_weighting_details 'w=1/[\s^2^(Fo^2^)+(0.0873P)^2^] where P=(Fo^2^+2Fc^2^)/3'
_refine_ls_weighting_scheme calc
_refine_ls_wR_factor_gt 0.1332
_refine_ls_wR_factor_ref 0.1389
_reflns_number_gt 3368
_reflns_number_total 3941
_reflns_threshold_expression 'I > 2\s(I)'
_cod_data_source_file zl2742sup1.cif
_cod_data_source_block I
_cod_depositor_comments
;

2019-10-30
Z value and formula fixed to values more according to usual
chemical conventions.                 miguel
;
_cod_original_formula_sum 'C16 H34 K N4 O'
_cod_original_formula_weight 337.57
_cod_original_formula_moiety 'C16 H34 K N4 O'
_cod_original_formula_units_Z 2
_cod_database_code 2242740
_shelx_space_group_comment
;
The symmetry employed for this shelxl refinement is uniquely defined
by the following loop, which should always be used as a source of
symmetry information in preference to the above space-group names.
They are only intended as comments.
;
_shelx_estimated_absorpt_t_min 0.886
_shelx_estimated_absorpt_t_max 0.958

loop_
_space_group_symop_operation_xyz
'x, y, z'
'-x, -y, -z'

loop_
_atom_site_type_symbol
_atom_site_label
_atom_site_fract_x
_atom_site_fract_y
_atom_site_fract_z
_atom_site_U_iso_or_equiv
_atom_site_adp_type
_atom_site_calc_flag
_atom_site_occupancy
C C1 0.1180(2) 0.10787(17) 0.76592(16) 0.0246(4) Uani d 1
C C2 0.2802(2) -0.03149(19) 0.59010(17) 0.0258(4) Uani d 1
H H1 0.343661 -0.037395 0.502260 0.031 Uiso calc 1
C C3 -0.1057(2) 0.1371(2) 0.72593(19) 0.0334(4) Uani d 1
H H2 -0.033813 0.142578 0.634615 0.040 Uiso calc 1
C C4 -0.1524(3) 0.0079(2) 0.7597(2) 0.0423(5) Uani d 1
H H4 -0.207873 0.020053 0.704601 0.051 Uiso calc 1
H H3 -0.219625 0.000043 0.850132 0.051 Uiso calc 1
H H5 -0.059844 -0.079402 0.745993 0.051 Uiso calc 1
C C5 -0.2492(3) 0.2737(3) 0.7413(3) 0.0484(6) Uani d 1
H H7 -0.306745 0.278110 0.691062 0.073 Uiso calc 1
H H8 -0.218236 0.357464 0.710293 0.073 Uiso calc 1
H H6 -0.314695 0.273254 0.832358 0.073 Uiso calc 1
C C6 0.3490(2) 0.0683(2) 0.7999(2) 0.0333(4) Uani d 1
H H9 0.389908 0.086282 0.703653 0.040 Uiso calc 1
C C7 0.4370(3) -0.0860(3) 0.8468(2) 0.0436(5) Uani d 1
H H10 0.545801 -0.099728 0.821237 0.065 Uiso calc 1
H H12 0.429255 -0.151624 0.808497 0.065 Uiso calc 1
H H11 0.392692 -0.105796 0.940845 0.065 Uiso calc 1
C C8 0.3718(3) 0.1705(3) 0.8520(3) 0.0480(6) Uani d 1
H H14 0.481983 0.153889 0.821431 0.072 Uiso calc 1
H H15 0.331857 0.153064 0.946321 0.072 Uiso calc 1
H H13 0.315981 0.269944 0.821474 0.072 Uiso calc 1
C C9 0.2355(2) 0.22472(19) 0.53339(18) 0.0308(4) Uani d 1
H H16 0.349595 0.201466 0.493239 0.037 Uiso calc 1
C C10 0.1732(3) 0.2586(2) 0.4266(2) 0.0446(5) Uani d 1
H H17 0.205883 0.333363 0.360018 0.067 Uiso calc 1
H H19 0.060151 0.292378 0.462140 0.067 Uiso calc 1
H H18 0.213228 0.171778 0.388692 0.067 Uiso calc 1
C C11 0.1659(4) 0.3553(2) 0.5973(2) 0.0507(6) Uani d 1
H H21 0.182135 0.437472 0.531850 0.076 Uiso calc 1
H H22 0.215296 0.337369 0.658908 0.076 Uiso calc 1
H H20 0.054980 0.376198 0.642701 0.076 Uiso calc 1
C C12 0.3481(2) -0.2763(2) 0.60265(19) 0.0340(4) Uani d 1
H H23 0.414440 -0.253644 0.512021 0.041 Uiso calc 1
C C13 0.2278(3) -0.3213(3) 0.6014(3) 0.0536(6) Uani d 1
H H25 0.279619 -0.407185 0.559670 0.080 Uiso calc 1
H H26 0.164617 -0.243316 0.553660 0.080 Uiso calc 1
H H24 0.161667 -0.342468 0.690020 0.080 Uiso calc 1
C C14 0.4483(3) -0.3951(2) 0.6748(2) 0.0494(6) Uani d 1
H H27 0.502364 -0.480376 0.632053 0.074 Uiso calc 1
H H29 0.383544 -0.418301 0.763433 0.074 Uiso calc 1
H H28 0.523942 -0.363514 0.675633 0.074 Uiso calc 1
C C15 0.2643(4) -0.5193(4) 1.0541(3) 0.0671(8) Uani d 1
H H32 0.344120 -0.476641 1.009850 0.101 Uiso calc 1
H H31 0.312830 -0.623859 1.058811 0.101 Uiso calc 1
H H30 0.206810 -0.494569 1.141425 0.101 Uiso calc 1
C C16 0.0442(3) -0.5234(2) 1.0445(2) 0.0473(6) Uani d 1
H H34 -0.025475 -0.488497 1.127880 0.057 Uiso calc 1
H H33 0.089693 -0.629485 1.060744 0.057 Uiso calc 1
N N1 -0.02933(18) 0.12443(17) 0.81012(15) 0.0280(3) Uani d 1
N N2 0.18526(17) 0.09405(17) 0.84450(15) 0.0282(3) Uani d 1
N N3 0.20814(18) 0.09943(16) 0.62832(15) 0.0265(3) Uani d 1
N N4 0.26831(18) -0.14760(16) 0.66462(15) 0.0278(3) Uani d 1
O O1 0.1619(2) -0.46565(17) 0.98535(16) 0.0478(4) Uani d 1
K K1 0.08968(5) -0.15986(4) 0.94197(4) 0.02868(15) Uani d 1

loop_
_atom_site_aniso_label
_atom_site_aniso_U_11
_atom_site_aniso_U_22
_atom_site_aniso_U_33
_atom_site_aniso_U_12
_atom_site_aniso_U_13
_atom_site_aniso_U_23
C1 0.0225(8) 0.0230(8) 0.0240(8) -0.0074(7) -0.0036(7) -0.0060(6)
C2 0.0208(8) 0.0280(9) 0.0252(9) -0.0077(7) -0.0031(7) -0.0083(7)
C3 0.0260(9) 0.0427(11) 0.0315(10) -0.0131(8) -0.0093(8) -0.0056(8)
C4 0.0296(10) 0.0456(12) 0.0566(14) -0.0113(9) -0.0133(10) -0.0196(10)
C5 0.0423(13) 0.0415(12) 0.0665(16) -0.0096(10) -0.0336(12) -0.0016(10)
C6 0.0193(9) 0.0454(11) 0.0331(10) -0.0124(8) -0.0045(8) -0.0089(8)
C7 0.0270(10) 0.0482(12) 0.0511(13) -0.0049(9) -0.0141(10) -0.0141(10)
C8 0.0339(11) 0.0525(13) 0.0652(16) -0.0197(10) -0.0167(11) -0.0130(11)
C9 0.0290(9) 0.0281(9) 0.0306(10) -0.0125(8) -0.0064(8) -0.0013(7)
C10 0.0593(15) 0.0372(11) 0.0388(12) -0.0190(11) -0.0221(11) 0.0021(9)
C11 0.0791(18) 0.0309(11) 0.0438(13) -0.0248(12) -0.0210(13) -0.0008(9)
C12 0.0331(10) 0.0280(9) 0.0324(10) -0.0101(8) 0.0000(8) -0.0118(7)
C13 0.0543(15) 0.0539(14) 0.0586(15) -0.0274(12) -0.0031(13) -0.0283(12)
C14 0.0427(12) 0.0291(10) 0.0476(13) 0.0001(9) -0.0029(11) -0.0080(9)
C15 0.077(2) 0.0673(18) 0.0608(18) -0.0303(16) -0.0307(16) 0.0023(14)
C16 0.0517(14) 0.0360(11) 0.0388(12) -0.0176(10) -0.0021(11) -0.0035(9)
N1 0.0207(7) 0.0335(8) 0.0283(8) -0.0087(6) -0.0071(6) -0.0064(6)
N2 0.0192(7) 0.0338(8) 0.0294(8) -0.0084(6) -0.0057(6) -0.0078(6)
N3 0.0257(7) 0.0244(7) 0.0251(8) -0.0092(6) -0.0038(6) -0.0053(6)
N4 0.0242(8) 0.0260(8) 0.0284(8) -0.0072(6) -0.0035(7) -0.0090(6)
O1 0.0516(10) 0.0365(8) 0.0448(9) -0.0172(7) -0.0098(8) -0.0012(6)
K1 0.0274(2) 0.0255(2) 0.0275(2) -0.00806(16) -0.00473(17) -0.00624(14)

loop_
_atom_type_symbol
_atom_type_description
_atom_type_scat_dispersion_real
_atom_type_scat_dispersion_imag
_atom_type_scat_source
C C 0.0033 0.0016 'International Tables Vol C Tables 4.2.6.8 and 6.1.1.4'
H H 0.0000 0.0000 'International Tables Vol C Tables 4.2.6.8 and 6.1.1.4'
N N 0.0061 0.0033 'International Tables Vol C Tables 4.2.6.8 and 6.1.1.4'
O O 0.0106 0.0060 'International Tables Vol C Tables 4.2.6.8 and 6.1.1.4'
K K 0.2009 0.2494 'International Tables Vol C Tables 4.2.6.8 and 6.1.1.4'

loop_
_geom_angle_atom_site_label_1
_geom_angle_atom_site_label_2
_geom_angle_atom_site_label_3
_geom_angle_site_symmetry_1
_geom_angle_site_symmetry_3
_geom_angle
N2 C1 N1 . . 120.49(16)
N2 C1 N3 . . 120.05(15)
N1 C1 N3 . . 119.42(15)
N2 C1 K1 . . 77.68(10)
N1 C1 K1 . . 73.27(10)
N3 C1 K1 . . 118.28(10)
N2 C1 K1 . 2_557 60.96(10)
N1 C1 K1 . 2_557 60.10(10)
N3 C1 K1 . 2_557 174.37(11)
K1 C1 K1 . 2_557 67.26(4)
N4 C2 N3 . . 124.26(17)
N4 C2 H1 . . 117.9
N3 C2 H1 . . 117.9
N1 C3 C4 . . 110.43(17)
N1 C3 C5 . . 109.08(17)
C4 C3 C5 . . 109.46(17)
N1 C3 H2 . . 109.3
C4 C3 H2 . . 109.3
C5 C3 H2 . . 109.3
C3 C4 K1 . . 87.31(11)
C3 C4 H4 . . 109.5
K1 C4 H4 . . 159.9
C3 C4 H3 . . 109.5
K1 C4 H3 . . 73.4
H4 C4 H3 . . 109.5
C3 C4 H5 . . 109.5
K1 C4 H5 . . 52.6
H4 C4 H5 . . 109.5
H3 C4 H5 . . 109.5
C3 C5 H7 . . 109.5
C3 C5 H8 . . 109.5
H7 C5 H8 . . 109.5
C3 C5 H6 . . 109.5
H7 C5 H6 . . 109.5
H8 C5 H6 . . 109.5
N2 C6 C7 . . 110.45(16)
N2 C6 C8 . . 109.34(17)
C7 C6 C8 . . 109.17(18)
N2 C6 H9 . . 109.3
C7 C6 H9 . . 109.3
C8 C6 H9 . . 109.3
C6 C7 H10 . . 109.5
C6 C7 H12 . . 109.5
H10 C7 H12 . . 109.5
C6 C7 H11 . . 109.5
H10 C7 H11 . . 109.5
H12 C7 H11 . . 109.5
C6 C8 H14 . . 109.5
C6 C8 H15 . . 109.5
H14 C8 H15 . . 109.5
C6 C8 H13 . . 109.5
H14 C8 H13 . . 109.5
H15 C8 H13 . . 109.5
N3 C9 C11 . . 111.21(16)
N3 C9 C10 . . 112.21(15)
C11 C9 C10 . . 109.47(18)
N3 C9 H16 . . 107.9
C11 C9 H16 . . 107.9
C10 C9 H16 . . 107.9
C9 C10 H17 . . 109.5
C9 C10 H19 . . 109.5
H17 C10 H19 . . 109.5
C9 C10 H18 . . 109.5
H17 C10 H18 . . 109.5
H19 C10 H18 . . 109.5
C9 C11 H21 . . 109.5
C9 C11 H22 . . 109.5
H21 C11 H22 . . 109.5
C9 C11 H20 . . 109.5
H21 C11 H20 . . 109.5
H22 C11 H20 . . 109.5
N4 C12 C14 . . 109.95(18)
N4 C12 C13 . . 108.55(17)
C14 C12 C13 . . 110.70(19)
N4 C12 H23 . . 109.2
C14 C12 H23 . . 109.2
C13 C12 H23 . . 109.2
C12 C13 H25 . . 109.5
C12 C13 H26 . . 109.5
H25 C13 H26 . . 109.5
C12 C13 H24 . . 109.5
H25 C13 H24 . . 109.5
H26 C13 H24 . . 109.5
C12 C14 H27 . . 109.5
C12 C14 H29 . . 109.5
H27 C14 H29 . . 109.5
C12 C14 H28 . . 109.5
H27 C14 H28 . . 109.5
H29 C14 H28 . . 109.5
O1 C15 K1 . . 53.99(12)
O1 C15 H32 . . 109.5
K1 C15 H32 . . 72.0
O1 C15 H31 . . 109.5
K1 C15 H31 . . 160.6
H32 C15 H31 . . 109.5
O1 C15 H30 . . 109.5
K1 C15 H30 . . 87.3
H32 C15 H30 . . 109.5
H31 C15 H30 . . 109.5
O1 C16 C16 . 2_547 108.0(2)
O1 C16 H34 . . 110.1
C16 C16 H34 2_547 . 110.1
O1 C16 H33 . . 110.1
C16 C16 H33 2_547 . 110.1
H34 C16 H33 . . 108.4
C1 N1 C3 . . 121.64(16)
C1 N1 K1 . 2_557 95.69(11)
C3 N1 K1 . 2_557 141.98(12)
C1 N1 K1 . . 80.68(10)
C3 N1 K1 . . 115.75(11)
K1 N1 K1 2_557 . 74.25(4)
C1 N2 C6 . . 121.77(16)
C1 N2 K1 . 2_557 94.96(11)
C6 N2 K1 . 2_557 142.90(12)
C1 N2 K1 . . 76.81(10)
C6 N2 K1 . . 117.91(11)
K1 N2 K1 2_557 . 72.44(4)
C2 N3 C1 . . 118.08(14)
C2 N3 C9 . . 118.91(15)
C1 N3 C9 . . 122.73(14)
C2 N4 C12 . . 115.65(16)
C2 N4 K1 . . 123.14(12)
C12 N4 K1 . . 121.21(11)
C16 O1 C15 . . 112.12(19)
C16 O1 K1 . . 121.11(14)
C15 O1 K1 . . 102.68(15)
N1 K1 N2 2_557 2_557 48.14(4)
N1 K1 N1 2_557 . 105.75(4)
N2 K1 N1 2_557 . 88.98(5)
N1 K1 O1 2_557 . 98.99(5)
N2 K1 O1 2_557 . 97.20(5)
N1 K1 O1 . . 151.41(5)
N1 K1 N4 2_557 . 152.08(4)
N2 K1 N4 2_557 . 153.54(5)
N1 K1 N4 . . 70.20(4)
O1 K1 N4 . . 94.19(5)
N1 K1 C1 2_557 . 107.91(5)
N2 K1 C1 2_557 . 109.93(5)
N1 K1 C1 . . 26.05(5)
O1 K1 C1 . . 150.33(5)
N4 K1 C1 . . 56.14(5)
N1 K1 N2 2_557 . 87.43(4)
N2 K1 N2 2_557 . 107.56(4)
N1 K1 N2 . . 45.91(4)
O1 K1 N2 . . 151.32(5)
N4 K1 N2 . . 69.83(4)
C1 K1 N2 . . 25.51(5)
N1 K1 C1 2_557 2_557 24.21(4)
N2 K1 C1 2_557 2_557 24.08(4)
N1 K1 C1 . 2_557 99.77(5)
O1 K1 C1 . 2_557 96.93(5)
N4 K1 C1 . 2_557 168.88(4)
C1 K1 C1 . 2_557 112.74(4)
N2 K1 C1 . 2_557 99.86(4)
N1 K1 K1 2_557 2_557 54.05(3)
N2 K1 K1 2_557 2_557 56.01(3)
N1 K1 K1 . 2_557 51.71(3)
O1 K1 K1 . 2_557 149.99(4)
N4 K1 K1 . 2_557 115.82(3)
C1 K1 K1 . 2_557 59.68(3)
N2 K1 K1 . 2_557 51.55(3)
C1 K1 K1 2_557 2_557 53.06(3)
N1 K1 C15 2_557 . 82.81(6)
N2 K1 C15 2_557 . 98.69(7)
N1 K1 C15 . . 171.13(7)
O1 K1 C15 . . 23.33(6)
N4 K1 C15 . . 101.16(7)
C1 K1 C15 . . 149.29(7)
N2 K1 C15 . . 134.07(6)
C1 K1 C15 2_557 . 89.00(6)
K1 K1 C15 2_557 . 136.79(6)
N1 K1 C4 2_557 . 128.35(5)
N2 K1 C4 2_557 . 85.06(5)
N1 K1 C4 . . 43.73(5)
O1 K1 C4 . . 108.80(5)
N4 K1 C4 . . 68.65(5)
C1 K1 C4 . . 63.44(5)
N2 K1 C4 . . 87.95(5)
C1 K1 C4 2_557 . 107.77(5)
K1 K1 C4 2_557 . 84.16(4)
C15 K1 C4 . . 132.11(6)

loop_
_geom_bond_atom_site_label_1
_geom_bond_atom_site_label_2
_geom_bond_site_symmetry_2
_geom_bond_distance
C1 N2 . 1.313(2)
C1 N1 . 1.321(2)
C1 N3 . 1.472(2)
C1 K1 . 2.9685(17)
C1 K1 2_557 3.2060(18)
C2 N4 . 1.279(2)
C2 N3 . 1.356(2)
C2 H1 . 0.9500
C3 N1 . 1.450(2)
C3 C4 . 1.523(3)
C3 C5 . 1.525(3)
C3 H2 . 1.0000
C4 K1 . 3.495(2)
C4 H4 . 0.9800
C4 H3 . 0.9800
C4 H5 . 0.9800
C5 H7 . 0.9800
C5 H8 . 0.9800
C5 H6 . 0.9800
C6 N2 . 1.454(2)
C6 C7 . 1.523(3)
C6 C8 . 1.531(3)
C6 H9 . 1.0000
C7 H10 . 0.9800
C7 H12 . 0.9800
C7 H11 . 0.9800
C8 H14 . 0.9800
C8 H15 . 0.9800
C8 H13 . 0.9800
C9 N3 . 1.478(2)
C9 C11 . 1.504(3)
C9 C10 . 1.520(3)
C9 H16 . 1.0000
C10 H17 . 0.9800
C10 H19 . 0.9800
C10 H18 . 0.9800
C11 H21 . 0.9800
C11 H22 . 0.9800
C11 H20 . 0.9800
C12 N4 . 1.464(2)
C12 C14 . 1.511(3)
C12 C13 . 1.520(3)
C12 H23 . 1.0000
C13 H25 . 0.9800
C13 H26 . 0.9800
C13 H24 . 0.9800
C14 H27 . 0.9800
C14 H29 . 0.9800
C14 H28 . 0.9800
C15 O1 . 1.414(4)
C15 K1 . 3.483(3)
C15 H32 . 0.9800
C15 H31 . 0.9800
C15 H30 . 0.9800
C16 O1 . 1.409(3)
C16 C16 2_547 1.502(5)
C16 H34 . 0.9900
C16 H33 . 0.9900
N1 K1 2_557 2.7931(16)
N1 K1 . 2.8809(16)
N2 K1 2_557 2.8135(16)
N2 K1 . 2.9786(16)
N4 K1 . 2.9394(16)
O1 K1 . 2.8880(16)
K1 K1 2_557 3.4252(8)

loop_
_geom_torsion_atom_site_label_1
_geom_torsion_atom_site_label_2
_geom_torsion_atom_site_label_3
_geom_torsion_atom_site_label_4
_geom_torsion_site_symmetry_1
_geom_torsion_site_symmetry_4
_geom_torsion
N1 C3 C4 K1 . . -13.87(15)
C5 C3 C4 K1 . . -133.98(16)
N2 C1 N1 C3 . . -178.76(16)
N3 C1 N1 C3 . . -1.1(2)
K1 C1 N1 C3 . . -114.58(16)
K1 C1 N1 C3 2_557 . 172.45(19)
N2 C1 N1 K1 . 2_557 8.79(17)
N3 C1 N1 K1 . 2_557 -173.54(12)
K1 C1 N1 K1 . 2_557 72.97(4)
N2 C1 N1 K1 . . -64.18(16)
N3 C1 N1 K1 . . 113.48(14)
K1 C1 N1 K1 2_557 . -72.97(4)
C4 C3 N1 C1 . . 113.8(2)
C5 C3 N1 C1 . . -125.92(19)
C4 C3 N1 K1 . 2_557 -78.5(2)
C5 C3 N1 K1 . 2_557 41.8(3)
C4 C3 N1 K1 . . 18.8(2)
C5 C3 N1 K1 . . 139.15(14)
N1 C1 N2 C6 . . 176.79(17)
N3 C1 N2 C6 . . -0.9(3)
K1 C1 N2 C6 . . 114.86(16)
K1 C1 N2 C6 2_557 . -174.49(19)
N1 C1 N2 K1 . 2_557 -8.72(17)
N3 C1 N2 K1 . 2_557 173.63(13)
K1 C1 N2 K1 . 2_557 -70.65(4)
N1 C1 N2 K1 . . 61.93(15)
N3 C1 N2 K1 . . -115.72(14)
K1 C1 N2 K1 2_557 . 70.65(4)
C7 C6 N2 C1 . . -107.2(2)
C8 C6 N2 C1 . . 132.6(2)
C7 C6 N2 K1 . 2_557 81.9(2)
C8 C6 N2 K1 . 2_557 -38.3(3)
C7 C6 N2 K1 . . -15.8(2)
C8 C6 N2 K1 . . -136.00(15)
N4 C2 N3 C1 . . 4.0(3)
N4 C2 N3 C9 . . 178.04(16)
N2 C1 N3 C2 . . 88.5(2)
N1 C1 N3 C2 . . -89.2(2)
K1 C1 N3 C2 . . -3.3(2)
N2 C1 N3 C9 . . -85.4(2)
N1 C1 N3 C9 . . 97.0(2)
K1 C1 N3 C9 . . -177.14(12)
C11 C9 N3 C2 . . -171.40(18)
C10 C9 N3 C2 . . 65.6(2)
C11 C9 N3 C1 . . 2.4(3)
C10 C9 N3 C1 . . -120.61(19)
N3 C2 N4 C12 . . 176.46(17)
N3 C2 N4 K1 . . -2.6(2)
C14 C12 N4 C2 . . 129.07(19)
C13 C12 N4 C2 . . -109.7(2)
C14 C12 N4 K1 . . -51.9(2)
C13 C12 N4 K1 . . 69.4(2)
C16 C16 O1 C15 2_547 . -172.2(3)
C16 C16 O1 K1 2_547 . 66.3(3)
K1 C15 O1 C16 . . -131.5(2)

_cod_database_fobs_code 2242740
